data_7207471
loop_
_publ_author_name
'Kan, Wei-Qiu'
'Ma, Jian-Fang'
'Liu, Ying-Ying'
'Yang, Jin'
'Liu, Bo'

_publ_section_title
;
 0D, 2D and 3D metal phosphonates assembled from a new
 2&#x2032;-carboxybiphenyl-4-ylmethylphosphonic acid: Syntheses,
 topological structures and photoluminescent properties
;
_journal_issue 6
_journal_name_full CrystEngComm
_journal_page_first 2268
_journal_paper_doi 10.1039/c2ce06479k
_journal_volume 14
_journal_year 2012
_chemical_formula_moiety 'C38 H27 Cd N4 O5 P, 2.5 (H2 O)'
_chemical_formula_sum 'C38 H32 Cd N4 O7.5 P'
_chemical_formula_weight 808.05
_chemical_name_systematic
;
?
;
_space_group_IT_number 2
_symmetry_cell_setting triclinic
_symmetry_space_group_name_Hall '-P 1'
_symmetry_space_group_name_H-M 'P -1'
_atom_sites_solution_hydrogens geom
_atom_sites_solution_primary direct
_atom_sites_solution_secondary difmap
_audit_creation_method SHELXL-97
_cell_angle_alpha 95.695(9)
_cell_angle_beta 102.674(13)
_cell_angle_gamma 94.360(9)
_cell_formula_units_Z 2
_cell_length_a 11.2243(17)
_cell_length_b 12.7247(8)
_cell_length_c 13.065(2)
_cell_measurement_reflns_used 3567
_cell_measurement_temperature 293(2)
_cell_measurement_theta_max 29.1705
_cell_measurement_theta_min 2.9686
_cell_volume 1802.4(4)
_computing_cell_refinement CrysAlis
_computing_data_collection 'CrysAlis (Oxford Diffraction, 2006)'
_computing_data_reduction CrysAlis
_computing_structure_refinement 'SHELXL-97 (Sheldrick, 1997)'
_computing_structure_solution 'SHELXL-97 (Sheldrick, 1997)'
_diffrn_ambient_temperature 293(2)
_diffrn_detector_area_resol_mean 10.0
_diffrn_measured_fraction_theta_full 0.994
_diffrn_measured_fraction_theta_max 0.994
_diffrn_measurement_device_type 'Oxford Diffraction Gemini R Ultra'
_diffrn_measurement_method '\w scan'
_diffrn_radiation_monochromator graphite
_diffrn_radiation_source 'fine-focus sealed tube'
_diffrn_radiation_type MoK\a
_diffrn_radiation_wavelength 0.71073
_diffrn_reflns_av_R_equivalents 0.0501
_diffrn_reflns_av_sigmaI/netI 0.0844
_diffrn_reflns_limit_h_max 13
_diffrn_reflns_limit_h_min -11
_diffrn_reflns_limit_k_max 15
_diffrn_reflns_limit_k_min -15
_diffrn_reflns_limit_l_max 15
_diffrn_reflns_limit_l_min -15
_diffrn_reflns_number 11565
_diffrn_reflns_theta_full 25.00
_diffrn_reflns_theta_max 25.35
_diffrn_reflns_theta_min 2.97
_exptl_absorpt_coefficient_mu 0.707
_exptl_absorpt_correction_T_max 0.8716
_exptl_absorpt_correction_T_min 0.8431
_exptl_absorpt_correction_type multi-scan
_exptl_absorpt_process_details
;
CrysAlis (Oxford Diffraction, 2006)
;
_exptl_crystal_colour colourless
_exptl_crystal_density_diffrn 1.489
_exptl_crystal_density_method 'not measured'
_exptl_crystal_description block
_exptl_crystal_F_000 822
_exptl_crystal_size_max 0.25
_exptl_crystal_size_mid 0.23
_exptl_crystal_size_min 0.20
_refine_diff_density_max 0.671
_refine_diff_density_min -0.491
_refine_diff_density_rms 0.094
_refine_ls_extinction_method none
_refine_ls_goodness_of_fit_ref 1.024
_refine_ls_hydrogen_treatment constr
_refine_ls_matrix_type full
_refine_ls_number_parameters 485
_refine_ls_number_reflns 6567
_refine_ls_number_restraints 24
_refine_ls_restrained_S_all 1.034
_refine_ls_R_factor_all 0.0716
_refine_ls_R_factor_gt 0.0497
_refine_ls_shift/su_max 0.017
_refine_ls_shift/su_mean 0.001
_refine_ls_structure_factor_coef Fsqd
_refine_ls_weighting_details 'calc w=1/[\s^2^(Fo^2^)+(0.0513P)^2^+0.0000P] where P=(Fo^2^+2Fc^2^)/3'
_refine_ls_weighting_scheme calc
_refine_ls_wR_factor_gt 0.1070
_refine_ls_wR_factor_ref 0.1209
_reflns_number_gt 5063
_reflns_number_total 6567
_reflns_threshold_expression >2\s(I)
_cod_data_source_file c2ce06479k.txt
_cod_data_source_block compound-7
_cod_original_cell_volume 1802.3(4)
_cod_original_sg_symbol_Hall -p1
_cod_original_sg_symbol_H-M p-1
_cod_original_formula_sum 'C38 H32 Cd N4 O7.50 P'
_cod_database_code 7207471

loop_
_symmetry_equiv_pos_as_xyz
'x, y, z'
'-x, -y, -z'

loop_
_atom_site_label
_atom_site_type_symbol
_atom_site_fract_x
_atom_site_fract_y
_atom_site_fract_z
_atom_site_U_iso_or_equiv
_atom_site_adp_type
_atom_site_occupancy
_atom_site_symmetry_multiplicity
_atom_site_calc_flag
_atom_site_refinement_flags
Cd1 Cd 0.32292(3) 0.26954(2) 0.66614(2) 0.03417(13) Uani 1 1 d .
P1 P 0.82892(11) 0.52754(9) 1.25377(9) 0.0348(3) Uani 1 1 d .
C1 C 0.7591(6) 0.4750(4) 1.1187(4) 0.0573(15) Uani 1 1 d .
H1A H 0.7252 0.5322 1.0816 0.069 Uiso 1 1 calc R
H1B H 0.8228 0.4503 1.0854 0.069 Uiso 1 1 calc R
C2 C 0.6595(5) 0.3856(4) 1.1047(4) 0.0483(13) Uani 1 1 d .
C3 C 0.5376(5) 0.4046(4) 1.0880(4) 0.0506(13) Uani 1 1 d .
H3 H 0.5173 0.4742 1.0906 0.061 Uiso 1 1 calc R
C4 C 0.4451(5) 0.3216(4) 1.0675(4) 0.0478(13) Uani 1 1 d .
H4 H 0.3637 0.3366 1.0558 0.057 Uiso 1 1 calc R
C5 C 0.4713(5) 0.2159(4) 1.0639(3) 0.0428(12) Uani 1 1 d .
C6 C 0.5938(5) 0.1970(4) 1.0856(4) 0.0502(13) Uani 1 1 d .
H6 H 0.6145 0.1277 1.0873 0.060 Uiso 1 1 calc R
C7 C 0.6865(5) 0.2812(4) 1.1051(4) 0.0541(14) Uani 1 1 d .
H7 H 0.7681 0.2667 1.1185 0.065 Uiso 1 1 calc R
C8 C 0.3717(5) 0.1272(4) 1.0447(4) 0.0469(12) Uani 1 1 d .
C9 C 0.3782(6) 0.0551(5) 1.1195(4) 0.0668(17) Uani 1 1 d .
H9 H 0.4454 0.0623 1.1767 0.080 Uiso 1 1 calc R
C10 C 0.2864(6) -0.0265(5) 1.1098(5) 0.077(2) Uani 1 1 d .
H10 H 0.2937 -0.0742 1.1598 0.092 Uiso 1 1 calc R
C11 C 0.1856(6) -0.0382(4) 1.0282(5) 0.0657(16) Uani 1 1 d .
H11 H 0.1233 -0.0922 1.0231 0.079 Uiso 1 1 calc R
C12 C 0.1774(5) 0.0323(4) 0.9525(5) 0.0602(15) Uani 1 1 d .
H12 H 0.1090 0.0245 0.8963 0.072 Uiso 1 1 calc R
C13 C 0.2694(4) 0.1141(4) 0.9591(4) 0.0423(12) Uani 1 1 d .
C14 C 0.2534(5) 0.1838(4) 0.8706(4) 0.0480(13) Uani 1 1 d .
C15 C 0.4165(5) 0.0310(4) 0.6334(4) 0.0605(16) Uani 1 1 d .
H15 H 0.4809 0.0605 0.6890 0.073 Uiso 1 1 calc R
C16 C 0.4175(6) -0.0737(5) 0.5883(5) 0.0740(19) Uani 1 1 d .
H16 H 0.4804 -0.1138 0.6155 0.089 Uiso 1 1 calc R
C17 C 0.3268(6) -0.1157(4) 0.5054(5) 0.0682(18) Uani 1 1 d .
H17 H 0.3283 -0.1843 0.4742 0.082 Uiso 1 1 calc R
C18 C 0.2301(5) -0.0566(4) 0.4657(4) 0.0493(13) Uani 1 1 d .
C19 C 0.1306(6) -0.0966(4) 0.3803(4) 0.0619(16) Uani 1 1 d .
H19 H 0.1290 -0.1650 0.3472 0.074 Uiso 1 1 calc R
C20 C 0.0383(6) -0.0380(4) 0.3460(4) 0.0600(15) Uani 1 1 d .
H20 H -0.0263 -0.0666 0.2902 0.072 Uiso 1 1 calc R
C21 C 0.0387(5) 0.0686(4) 0.3949(4) 0.0435(12) Uani 1 1 d .
C22 C -0.0551(5) 0.1340(4) 0.3618(4) 0.0531(14) Uani 1 1 d .
H22 H -0.1213 0.1087 0.3061 0.064 Uiso 1 1 calc R
C23 C -0.0482(5) 0.2343(4) 0.4117(4) 0.0513(13) Uani 1 1 d .
H23 H -0.1087 0.2783 0.3891 0.062 Uiso 1 1 calc R
C24 C 0.0504(5) 0.2709(4) 0.4973(4) 0.0450(12) Uani 1 1 d .
H24 H 0.0530 0.3390 0.5313 0.054 Uiso 1 1 calc R
C25 C 0.1356(4) 0.1125(3) 0.4814(4) 0.0381(11) Uani 1 1 d .
C26 C 0.2338(4) 0.0476(3) 0.5170(3) 0.0365(11) Uani 1 1 d .
C27 C 0.3455(5) 0.3269(4) 0.4197(4) 0.0464(12) Uani 1 1 d .
H27 H 0.2616 0.3060 0.4018 0.056 Uiso 1 1 calc R
C28 C 0.4019(5) 0.3619(4) 0.3416(4) 0.0508(14) Uani 1 1 d .
H28 H 0.3557 0.3645 0.2737 0.061 Uiso 1 1 calc R
C29 C 0.5241(5) 0.3919(4) 0.3658(4) 0.0455(12) Uani 1 1 d .
H29 H 0.5629 0.4142 0.3145 0.055 Uiso 1 1 calc R
C30 C 0.5918(4) 0.3888(3) 0.4701(3) 0.0364(11) Uani 1 1 d .
C31 C 0.7203(4) 0.4184(4) 0.5000(4) 0.0445(12) Uani 1 1 d .
H31 H 0.7610 0.4415 0.4502 0.053 Uiso 1 1 calc R
C32 C 0.7847(5) 0.4136(4) 0.5999(4) 0.0458(12) Uani 1 1 d .
H32 H 0.8686 0.4344 0.6180 0.055 Uiso 1 1 calc R
C33 C 0.7247(4) 0.3769(4) 0.6777(4) 0.0376(11) Uani 1 1 d .
C34 C 0.7880(5) 0.3656(4) 0.7808(4) 0.0496(13) Uani 1 1 d .
H34 H 0.8724 0.3836 0.8016 0.060 Uiso 1 1 calc R
C35 C 0.7252(5) 0.3281(5) 0.8503(4) 0.0544(14) Uani 1 1 d .
H35 H 0.7665 0.3199 0.9186 0.065 Uiso 1 1 calc R
C36 C 0.6001(4) 0.3024(4) 0.8184(4) 0.0446(12) Uani 1 1 d .
H36 H 0.5584 0.2788 0.8672 0.053 Uiso 1 1 calc R
C37 C 0.5975(4) 0.3464(3) 0.6500(3) 0.0325(10) Uani 1 1 d .
C38 C 0.5291(4) 0.3530(3) 0.5437(3) 0.0312(10) Uani 1 1 d .
O1 O 0.8972(3) 0.4479(3) 1.3122(3) 0.0582(10) Uani 1 1 d .
O2 O 0.7303(2) 0.57200(17) 1.30189(18) 0.0448(8) Uani 1 1 d .
O3 O 0.9272(2) 0.62144(17) 1.24500(18) 0.0486(9) Uani 1 1 d R
H3' H 0.8896 0.6708 1.2155 0.073 Uiso 1 1 d R
O4 O 0.3387(4) 0.2015(3) 0.8267(3) 0.0626(11) Uani 1 1 d .
O5 O 0.1500(4) 0.2172(3) 0.8443(4) 0.0908(16) Uani 1 1 d .
O1W O 1.0762(5) 0.3599(5) 1.2325(4) 0.1111(17) Uani 1 1 d U
O2W O 0.0084(10) 0.2533(10) 0.9733(9) 0.106(3) Uani 0.50 1 d PU
O3W O 1.0860(12) 0.1631(10) 1.1630(10) 0.136(6) Uani 0.519(16) 1 d PU
O4W O 0.0418(12) 0.4503(11) 1.0381(10) 0.047(3) Uani 0.25 1 d PU
O5W O 0.0202(14) 0.3473(13) 1.0036(10) 0.056(4) Uani 0.25 1 d P
N1 N 0.3263(4) 0.0889(3) 0.5986(3) 0.0432(10) Uani 1 1 d .
N2 N 0.1408(3) 0.2113(3) 0.5320(3) 0.0354(9) Uani 1 1 d .
N3 N 0.4069(3) 0.3224(3) 0.5184(3) 0.0358(9) Uani 1 1 d .
N4 N 0.5360(3) 0.3098(3) 0.7212(3) 0.0363(9) Uani 1 1 d .

loop_
_atom_site_aniso_label
_atom_site_aniso_U_11
_atom_site_aniso_U_22
_atom_site_aniso_U_33
_atom_site_aniso_U_23
_atom_site_aniso_U_13
_atom_site_aniso_U_12
Cd1 0.0341(2) 0.0349(2) 0.0336(2) 0.00251(14) 0.00873(15) 0.00286(14)
P1 0.0349(7) 0.0324(6) 0.0383(6) 0.0048(5) 0.0104(5) 0.0034(5)
C1 0.076(4) 0.058(3) 0.036(3) 0.002(3) 0.016(3) -0.014(3)
C2 0.060(4) 0.053(3) 0.026(2) -0.004(2) 0.006(2) -0.011(3)
C3 0.070(4) 0.045(3) 0.035(3) 0.005(2) 0.008(3) 0.002(3)
C4 0.058(4) 0.053(3) 0.032(3) 0.002(2) 0.008(2) 0.008(3)
C5 0.049(3) 0.045(3) 0.031(2) 0.009(2) 0.001(2) 0.001(2)
C6 0.051(4) 0.046(3) 0.048(3) 0.004(2) 0.002(3) 0.005(3)
C7 0.046(3) 0.064(4) 0.050(3) 0.003(3) 0.009(3) 0.000(3)
C8 0.049(3) 0.047(3) 0.044(3) 0.010(2) 0.008(2) 0.000(2)
C9 0.069(4) 0.071(4) 0.056(3) 0.036(3) -0.003(3) -0.004(3)
C10 0.088(5) 0.070(4) 0.076(4) 0.047(4) 0.011(4) 0.001(4)
C11 0.061(4) 0.057(3) 0.082(4) 0.026(3) 0.021(4) -0.006(3)
C12 0.051(4) 0.062(4) 0.063(4) 0.024(3) 0.003(3) -0.010(3)
C13 0.041(3) 0.043(3) 0.042(3) 0.012(2) 0.007(2) -0.001(2)
C14 0.056(4) 0.043(3) 0.035(3) 0.007(2) -0.005(3) -0.018(3)
C15 0.058(4) 0.056(3) 0.063(4) 0.000(3) 0.002(3) 0.022(3)
C16 0.080(5) 0.057(4) 0.082(4) 0.008(3) 0.001(4) 0.034(4)
C17 0.089(5) 0.041(3) 0.073(4) -0.006(3) 0.013(4) 0.025(3)
C18 0.067(4) 0.035(3) 0.047(3) -0.002(2) 0.017(3) 0.008(3)
C19 0.084(5) 0.039(3) 0.056(3) -0.012(3) 0.010(3) 0.004(3)
C20 0.076(4) 0.044(3) 0.046(3) -0.012(3) -0.005(3) -0.009(3)
C21 0.048(3) 0.041(3) 0.037(3) 0.005(2) 0.004(2) -0.005(2)
C22 0.047(3) 0.056(3) 0.047(3) 0.007(3) -0.005(3) -0.007(3)
C23 0.042(3) 0.054(3) 0.057(3) 0.019(3) 0.004(3) 0.008(3)
C24 0.043(3) 0.040(3) 0.053(3) 0.010(2) 0.011(3) 0.006(2)
C25 0.044(3) 0.033(2) 0.039(3) 0.008(2) 0.012(2) -0.001(2)
C26 0.043(3) 0.031(2) 0.035(2) 0.005(2) 0.009(2) 0.002(2)
C27 0.041(3) 0.061(3) 0.037(3) 0.012(2) 0.004(2) 0.007(2)
C28 0.052(4) 0.068(3) 0.037(3) 0.023(3) 0.013(3) 0.008(3)
C29 0.049(3) 0.053(3) 0.042(3) 0.016(2) 0.020(2) 0.009(3)
C30 0.040(3) 0.036(2) 0.040(3) 0.012(2) 0.016(2) 0.013(2)
C31 0.039(3) 0.054(3) 0.049(3) 0.017(3) 0.022(2) 0.009(2)
C32 0.032(3) 0.055(3) 0.053(3) 0.011(3) 0.015(2) 0.003(2)
C33 0.033(3) 0.043(3) 0.038(3) 0.003(2) 0.010(2) 0.008(2)
C34 0.034(3) 0.067(3) 0.046(3) 0.004(3) 0.005(2) 0.005(3)
C35 0.038(3) 0.090(4) 0.036(3) 0.012(3) 0.007(2) 0.011(3)
C36 0.038(3) 0.064(3) 0.031(3) 0.010(2) 0.006(2) 0.004(2)
C37 0.031(3) 0.032(2) 0.038(2) 0.002(2) 0.013(2) 0.009(2)
C38 0.031(3) 0.029(2) 0.036(2) 0.006(2) 0.012(2) 0.009(2)
O1 0.056(2) 0.051(2) 0.072(2) 0.0237(19) 0.014(2) 0.0150(18)
O2 0.047(2) 0.0315(16) 0.061(2) 0.0044(16) 0.0251(17) 0.0006(15)
O3 0.035(2) 0.0478(19) 0.066(2) 0.0174(18) 0.0131(17) 0.0044(16)
O4 0.087(3) 0.068(2) 0.038(2) 0.0163(19) 0.020(2) 0.005(2)
O5 0.052(3) 0.090(3) 0.124(4) 0.073(3) -0.014(3) -0.009(2)
O1W 0.097(3) 0.142(4) 0.105(3) 0.024(3) 0.034(3) 0.038(3)
O2W 0.097(5) 0.120(5) 0.103(5) 0.031(4) 0.022(4) 0.006(4)
O3W 0.151(8) 0.129(7) 0.134(7) 0.011(4) 0.048(5) 0.010(4)
O4W 0.052(5) 0.055(5) 0.042(5) 0.006(4) 0.029(4) -0.002(4)
O5W 0.067(10) 0.089(12) 0.027(7) 0.020(8) 0.024(7) 0.050(9)
N1 0.050(3) 0.036(2) 0.043(2) 0.0062(19) 0.008(2) 0.009(2)
N2 0.043(2) 0.0262(18) 0.037(2) 0.0028(17) 0.0102(18) 0.0014(17)
N3 0.031(2) 0.043(2) 0.034(2) 0.0063(18) 0.0067(17) 0.0036(17)
N4 0.035(2) 0.046(2) 0.033(2) 0.0084(18) 0.0142(18) 0.0106(18)

loop_
_atom_type_symbol
_atom_type_description
_atom_type_scat_dispersion_real
_atom_type_scat_dispersion_imag
_atom_type_scat_source
C C 0.0033 0.0016 'International Tables Vol C Tables 4.2.6.8 and 6.1.1.4'
H H 0.0000 0.0000 'International Tables Vol C Tables 4.2.6.8 and 6.1.1.4'
O O 0.0106 0.0060 'International Tables Vol C Tables 4.2.6.8 and 6.1.1.4'
P P 0.1023 0.0942 'International Tables Vol C Tables 4.2.6.8 and 6.1.1.4'
Cd Cd -0.8075 1.2024 'International Tables Vol C Tables 4.2.6.8 and 6.1.1.4'
N N 0.0061 0.0033 'International Tables Vol C Tables 4.2.6.8 and 6.1.1.4'

loop_
_geom_angle_atom_site_label_1
_geom_angle_atom_site_label_2
_geom_angle_atom_site_label_3
_geom_angle
_geom_angle_site_symmetry_1
_geom_angle_site_symmetry_3
O2 Cd1 O4 103.35(11) 2_667 .
O2 Cd1 N4 98.24(11) 2_667 .
O4 Cd1 N4 85.08(13) . .
O2 Cd1 N1 164.03(12) 2_667 .
O4 Cd1 N1 83.80(13) . .
N4 Cd1 N1 96.58(13) . .
O2 Cd1 N2 94.24(10) 2_667 .
O4 Cd1 N2 116.80(13) . .
N4 Cd1 N2 151.50(12) . .
N1 Cd1 N2 69.82(12) . .
O2 Cd1 N3 91.18(10) 2_667 .
O4 Cd1 N3 152.82(13) . .
N4 Cd1 N3 70.01(12) . .
N1 Cd1 N3 88.30(13) . .
N2 Cd1 N3 84.26(12) . .
O1 P1 O2 115.37(18) . .
O1 P1 O3 107.32(18) . .
O2 P1 O3 109.75(15) . .
O1 P1 C1 111.6(2) . .
O2 P1 C1 107.6(2) . .
O3 P1 C1 104.58(19) . .
C2 C1 P1 115.3(3) . .
C2 C1 H1A 108.5 . .
P1 C1 H1A 108.5 . .
C2 C1 H1B 108.5 . .
P1 C1 H1B 108.5 . .
H1A C1 H1B 107.5 . .
C3 C2 C7 117.8(5) . .
C3 C2 C1 121.0(5) . .
C7 C2 C1 121.1(5) . .
C2 C3 C4 121.0(5) . .
C2 C3 H3 119.5 . .
C4 C3 H3 119.5 . .
C3 C4 C5 121.5(5) . .
C3 C4 H4 119.2 . .
C5 C4 H4 119.2 . .
C6 C5 C4 117.5(5) . .
C6 C5 C8 121.2(4) . .
C4 C5 C8 121.2(5) . .
C5 C6 C7 120.6(5) . .
C5 C6 H6 119.7 . .
C7 C6 H6 119.7 . .
C2 C7 C6 121.5(5) . .
C2 C7 H7 119.3 . .
C6 C7 H7 119.3 . .
C9 C8 C13 118.1(5) . .
C9 C8 C5 117.6(5) . .
C13 C8 C5 124.2(4) . .
C10 C9 C8 121.1(5) . .
C10 C9 H9 119.4 . .
C8 C9 H9 119.4 . .
C11 C10 C9 121.0(5) . .
C11 C10 H10 119.5 . .
C9 C10 H10 119.5 . .
C10 C11 C12 118.9(6) . .
C10 C11 H11 120.6 . .
C12 C11 H11 120.6 . .
C13 C12 C11 121.4(5) . .
C13 C12 H12 119.3 . .
C11 C12 H12 119.3 . .
C12 C13 C8 119.4(4) . .
C12 C13 C14 117.1(4) . .
C8 C13 C14 123.5(4) . .
O4 C14 O5 124.1(5) . .
O4 C14 C13 119.6(5) . .
O5 C14 C13 116.2(5) . .
N1 C15 C16 121.7(5) . .
N1 C15 H15 119.2 . .
C16 C15 H15 119.2 . .
C17 C16 C15 119.5(5) . .
C17 C16 H16 120.3 . .
C15 C16 H16 120.3 . .
C16 C17 C18 120.5(5) . .
C16 C17 H17 119.7 . .
C18 C17 H17 119.7 . .
C17 C18 C19 123.4(5) . .
C17 C18 C26 116.7(5) . .
C19 C18 C26 119.8(5) . .
C20 C19 C18 121.6(5) . .
C20 C19 H19 119.2 . .
C18 C19 H19 119.2 . .
C19 C20 C21 120.6(5) . .
C19 C20 H20 119.7 . .
C21 C20 H20 119.7 . .
C22 C21 C25 116.6(4) . .
C22 C21 C20 123.1(5) . .
C25 C21 C20 120.3(4) . .
C23 C22 C21 119.8(5) . .
C23 C22 H22 120.1 . .
C21 C22 H22 120.1 . .
C22 C23 C24 119.8(5) . .
C22 C23 H23 120.1 . .
C24 C23 H23 120.1 . .
N2 C24 C23 122.5(5) . .
N2 C24 H24 118.7 . .
C23 C24 H24 118.7 . .
N2 C25 C21 123.4(4) . .
N2 C25 C26 118.5(4) . .
C21 C25 C26 118.0(4) . .
N1 C26 C18 122.0(4) . .
N1 C26 C25 118.3(4) . .
C18 C26 C25 119.7(4) . .
N3 C27 C28 122.8(5) . .
N3 C27 H27 118.6 . .
C28 C27 H27 118.6 . .
C29 C28 C27 119.6(5) . .
C29 C28 H28 120.2 . .
C27 C28 H28 120.2 . .
C28 C29 C30 119.0(4) . .
C28 C29 H29 120.5 . .
C30 C29 H29 120.5 . .
C38 C30 C29 118.1(4) . .
C38 C30 C31 120.3(4) . .
C29 C30 C31 121.6(4) . .
C32 C31 C30 121.1(4) . .
C32 C31 H31 119.5 . .
C30 C31 H31 119.5 . .
C31 C32 C33 120.6(5) . .
C31 C32 H32 119.7 . .
C33 C32 H32 119.7 . .
C37 C33 C34 117.6(4) . .
C37 C33 C32 119.5(4) . .
C34 C33 C32 122.9(5) . .
C35 C34 C33 119.7(5) . .
C35 C34 H34 120.1 . .
C33 C34 H34 120.1 . .
C34 C35 C36 119.4(4) . .
C34 C35 H35 120.3 . .
C36 C35 H35 120.3 . .
N4 C36 C35 123.3(4) . .
N4 C36 H36 118.3 . .
C35 C36 H36 118.3 . .
N4 C37 C33 121.8(4) . .
N4 C37 C38 118.6(4) . .
C33 C37 C38 119.6(4) . .
N3 C38 C30 122.4(4) . .
N3 C38 C37 118.7(4) . .
C30 C38 C37 118.9(4) . .
P1 O2 Cd1 134.50(13) . 2_667
P1 O3 H3' 109.2 . .
C14 O4 Cd1 125.8(3) . .
O2W O5W O4W 175.9(16) . .
C15 N1 C26 119.6(4) . .
C15 N1 Cd1 123.5(4) . .
C26 N1 Cd1 116.8(3) . .
C24 N2 C25 117.9(4) . .
C24 N2 Cd1 125.8(3) . .
C25 N2 Cd1 116.1(3) . .
C27 N3 C38 118.1(4) . .
C27 N3 Cd1 127.3(3) . .
C38 N3 Cd1 114.6(3) . .
C36 N4 C37 118.1(4) . .
C36 N4 Cd1 123.9(3) . .
C37 N4 Cd1 117.9(3) . .

loop_
_geom_bond_atom_site_label_1
_geom_bond_atom_site_label_2
_geom_bond_distance
_geom_bond_site_symmetry_2
Cd1 O2 2.173(2) 2_667
Cd1 O4 2.324(3) .
Cd1 N4 2.342(4) .
Cd1 N1 2.384(4) .
Cd1 N2 2.396(4) .
Cd1 N3 2.455(3) .
P1 O1 1.487(3) .
P1 O2 1.506(2) .
P1 O3 1.593(3) .
P1 C1 1.804(5) .
C1 C2 1.501(7) .
C1 H1A 0.9700 .
C1 H1B 0.9700 .
C2 C3 1.381(7) .
C2 C7 1.386(7) .
C3 C4 1.386(7) .
C3 H3 0.9300 .
C4 C5 1.396(6) .
C4 H4 0.9300 .
C5 C6 1.386(7) .
C5 C8 1.489(7) .
C6 C7 1.398(7) .
C6 H6 0.9300 .
C7 H7 0.9300 .
C8 C9 1.399(7) .
C8 C13 1.402(7) .
C9 C10 1.382(8) .
C9 H9 0.9300 .
C10 C11 1.361(8) .
C10 H10 0.9300 .
C11 C12 1.392(7) .
C11 H11 0.9300 .
C12 C13 1.392(7) .
C12 H12 0.9300 .
C13 C14 1.513(6) .
C14 O4 1.238(6) .
C14 O5 1.254(6) .
C15 N1 1.324(6) .
C15 C16 1.405(8) .
C15 H15 0.9300 .
C16 C17 1.346(8) .
C16 H16 0.9300 .
C17 C18 1.402(7) .
C17 H17 0.9300 .
C18 C19 1.416(8) .
C18 C26 1.418(6) .
C19 C20 1.346(7) .
C19 H19 0.9300 .
C20 C21 1.440(7) .
C20 H20 0.9300 .
C21 C22 1.411(7) .
C21 C25 1.419(7) .
C22 C23 1.364(7) .
C22 H22 0.9300 .
C23 C24 1.403(7) .
C23 H23 0.9300 .
C24 N2 1.339(5) .
C24 H24 0.9300 .
C25 N2 1.352(5) .
C25 C26 1.451(6) .
C26 N1 1.346(6) .
C27 N3 1.330(5) .
C27 C28 1.404(7) .
C27 H27 0.9300 .
C28 C29 1.353(7) .
C28 H28 0.9300 .
C29 C30 1.413(6) .
C29 H29 0.9300 .
C30 C38 1.401(6) .
C30 C31 1.420(7) .
C31 C32 1.355(6) .
C31 H31 0.9300 .
C32 C33 1.433(6) .
C32 H32 0.9300 .
C33 C37 1.407(6) .
C33 C34 1.405(6) .
C34 C35 1.366(7) .
C34 H34 0.9300 .
C35 C36 1.377(7) .
C35 H35 0.9300 .
C36 N4 1.331(5) .
C36 H36 0.9300 .
C37 N4 1.370(5) .
C37 C38 1.446(6) .
C38 N3 1.355(6) .
O2 Cd1 2.173(2) 2_667
O3 H3' 0.8589 .
O2W O5W 1.209(17) .
O4W O5W 1.33(2) .

loop_
_geom_hbond_atom_site_label_D
_geom_hbond_atom_site_label_H
_geom_hbond_atom_site_label_A
_geom_hbond_distance_DH
_geom_hbond_distance_HA
_geom_hbond_distance_DA
_geom_hbond_angle_DHA
_geom_hbond_site_symmetry_A
O3 H3' O5 0.86 1.73 2.575(4) 165.9 2_667

loop_
_geom_torsion_atom_site_label_1
_geom_torsion_atom_site_label_2
_geom_torsion_atom_site_label_3
_geom_torsion_atom_site_label_4
_geom_torsion
_geom_torsion_site_symmetry_1
_geom_torsion_site_symmetry_4
O1 P1 C1 C2 65.6(5) . .
O2 P1 C1 C2 -62.0(5) . .
O3 P1 C1 C2 -178.6(4) . .
P1 C1 C2 C3 94.5(5) . .
P1 C1 C2 C7 -87.4(5) . .
C7 C2 C3 C4 -2.9(7) . .
C1 C2 C3 C4 175.2(4) . .
C2 C3 C4 C5 0.7(7) . .
C3 C4 C5 C6 2.4(7) . .
C3 C4 C5 C8 178.3(4) . .
C4 C5 C6 C7 -3.1(7) . .
C8 C5 C6 C7 -179.1(5) . .
C3 C2 C7 C6 2.1(7) . .
C1 C2 C7 C6 -176.0(5) . .
C5 C6 C7 C2 0.9(8) . .
C6 C5 C8 C9 51.7(7) . .
C4 C5 C8 C9 -124.1(5) . .
C6 C5 C8 C13 -131.2(5) . .
C4 C5 C8 C13 53.0(7) . .
C13 C8 C9 C10 -0.2(9) . .
C5 C8 C9 C10 177.0(6) . .
C8 C9 C10 C11 -1.3(10) . .
C9 C10 C11 C12 1.6(10) . .
C10 C11 C12 C13 -0.4(9) . .
C11 C12 C13 C8 -1.1(9) . .
C11 C12 C13 C14 178.0(5) . .
C9 C8 C13 C12 1.4(8) . .
C5 C8 C13 C12 -175.7(5) . .
C9 C8 C13 C14 -177.6(5) . .
C5 C8 C13 C14 5.3(8) . .
C12 C13 C14 O4 -130.3(5) . .
C8 C13 C14 O4 48.7(7) . .
C12 C13 C14 O5 47.3(7) . .
C8 C13 C14 O5 -133.7(5) . .
N1 C15 C16 C17 2.2(10) . .
C15 C16 C17 C18 -1.7(10) . .
C16 C17 C18 C19 -178.6(6) . .
C16 C17 C18 C26 0.1(9) . .
C17 C18 C19 C20 178.7(6) . .
C26 C18 C19 C20 0.0(9) . .
C18 C19 C20 C21 0.6(9) . .
C19 C20 C21 C22 179.6(5) . .
C19 C20 C21 C25 -1.2(8) . .
C25 C21 C22 C23 0.9(7) . .
C20 C21 C22 C23 -179.8(5) . .
C21 C22 C23 C24 -1.6(8) . .
C22 C23 C24 N2 1.1(8) . .
C22 C21 C25 N2 0.3(7) . .
C20 C21 C25 N2 -179.0(4) . .
C22 C21 C25 C26 -179.7(4) . .
C20 C21 C25 C26 1.0(7) . .
C17 C18 C26 N1 1.0(7) . .
C19 C18 C26 N1 179.8(5) . .
C17 C18 C26 C25 -178.9(5) . .
C19 C18 C26 C25 -0.1(7) . .
N2 C25 C26 N1 -0.4(6) . .
C21 C25 C26 N1 179.6(4) . .
N2 C25 C26 C18 179.6(4) . .
C21 C25 C26 C18 -0.4(6) . .
N3 C27 C28 C29 0.5(8) . .
C27 C28 C29 C30 -1.0(8) . .
C28 C29 C30 C38 0.9(7) . .
C28 C29 C30 C31 179.5(5) . .
C38 C30 C31 C32 -0.5(7) . .
C29 C30 C31 C32 -179.0(4) . .
C30 C31 C32 C33 0.9(7) . .
C31 C32 C33 C37 -0.5(7) . .
C31 C32 C33 C34 176.9(5) . .
C37 C33 C34 C35 -1.2(7) . .
C32 C33 C34 C35 -178.7(5) . .
C33 C34 C35 C36 -0.4(8) . .
C34 C35 C36 N4 1.7(8) . .
C34 C33 C37 N4 1.8(6) . .
C32 C33 C37 N4 179.4(4) . .
C34 C33 C37 C38 -177.8(4) . .
C32 C33 C37 C38 -0.3(6) . .
C29 C30 C38 N3 -0.4(6) . .
C31 C30 C38 N3 -179.0(4) . .
C29 C30 C38 C37 178.3(4) . .
C31 C30 C38 C37 -0.3(6) . .
N4 C37 C38 N3 -0.3(6) . .
C33 C37 C38 N3 179.4(4) . .
N4 C37 C38 C30 -179.0(4) . .
C33 C37 C38 C30 0.7(6) . .
O1 P1 O2 Cd1 134.4(2) . 2_667
O3 P1 O2 Cd1 13.0(3) . 2_667
C1 P1 O2 Cd1 -100.2(3) . 2_667
O5 C14 O4 Cd1 -13.2(8) . .
C13 C14 O4 Cd1 164.2(3) . .
O2 Cd1 O4 C14 64.5(4) 2_667 .
N4 Cd1 O4 C14 161.8(4) . .
N1 Cd1 O4 C14 -101.0(4) . .
N2 Cd1 O4 C14 -37.4(5) . .
N3 Cd1 O4 C14 -175.0(4) . .
C16 C15 N1 C26 -1.1(8) . .
C16 C15 N1 Cd1 -177.2(4) . .
C18 C26 N1 C15 -0.6(7) . .
C25 C26 N1 C15 179.4(4) . .
C18 C26 N1 Cd1 175.8(3) . .
C25 C26 N1 Cd1 -4.3(5) . .
O2 Cd1 N1 C15 -175.2(4) 2_667 .
O4 Cd1 N1 C15 -57.5(4) . .
N4 Cd1 N1 C15 26.8(4) . .
N2 Cd1 N1 C15 -179.0(4) . .
N3 Cd1 N1 C15 96.4(4) . .
O2 Cd1 N1 C26 8.6(6) 2_667 .
O4 Cd1 N1 C26 126.3(3) . .
N4 Cd1 N1 C26 -149.4(3) . .
N2 Cd1 N1 C26 4.8(3) . .
N3 Cd1 N1 C26 -79.7(3) . .
C23 C24 N2 C25 0.2(7) . .
C23 C24 N2 Cd1 173.9(4) . .
C21 C25 N2 C24 -0.9(7) . .
C26 C25 N2 C24 179.1(4) . .
C21 C25 N2 Cd1 -175.3(3) . .
C26 C25 N2 Cd1 4.8(5) . .
O2 Cd1 N2 C24 2.3(4) 2_667 .
O4 Cd1 N2 C24 109.6(4) . .
N4 Cd1 N2 C24 -113.7(4) . .
N1 Cd1 N2 C24 -178.8(4) . .
N3 Cd1 N2 C24 -88.5(4) . .
O2 Cd1 N2 C25 176.2(3) 2_667 .
O4 Cd1 N2 C25 -76.6(3) . .
N4 Cd1 N2 C25 60.2(4) . .
N1 Cd1 N2 C25 -4.9(3) . .
N3 Cd1 N2 C25 85.4(3) . .
C28 C27 N3 C38 0.0(7) . .
C28 C27 N3 Cd1 177.7(4) . .
C30 C38 N3 C27 -0.1(6) . .
C37 C38 N3 C27 -178.7(4) . .
C30 C38 N3 Cd1 -178.0(3) . .
C37 C38 N3 Cd1 3.3(5) . .
O2 Cd1 N3 C27 -82.9(4) 2_667 .
O4 Cd1 N3 C27 154.0(4) . .
N4 Cd1 N3 C27 178.8(4) . .
N1 Cd1 N3 C27 81.2(4) . .
N2 Cd1 N3 C27 11.3(4) . .
O2 Cd1 N3 C38 94.9(3) 2_667 .
O4 Cd1 N3 C38 -28.2(5) . .
N4 Cd1 N3 C38 -3.5(3) . .
N1 Cd1 N3 C38 -101.1(3) . .
N2 Cd1 N3 C38 -171.0(3) . .
C35 C36 N4 C37 -1.1(7) . .
C35 C36 N4 Cd1 -178.9(4) . .
C33 C37 N4 C36 -0.7(6) . .
C38 C37 N4 C36 179.0(4) . .
C33 C37 N4 Cd1 177.2(3) . .
C38 C37 N4 Cd1 -3.1(5) . .
O2 Cd1 N4 C36 92.9(4) 2_667 .
O4 Cd1 N4 C36 -9.9(4) . .
N1 Cd1 N4 C36 -93.0(4) . .
N2 Cd1 N4 C36 -152.0(3) . .
N3 Cd1 N4 C36 -178.8(4) . .
O2 Cd1 N4 C37 -84.8(3) 2_667 .
O4 Cd1 N4 C37 172.4(3) . .
N1 Cd1 N4 C37 89.2(3) . .
N2 Cd1 N4 C37 30.2(4) . .
N3 Cd1 N4 C37 3.4(3) . .
